data_4513185
loop_
_publ_author_name
'Amombo Noa, Francoise M.'
'Bourne, Susan A.'
'Nassimbeni, Luigi R.'

_publ_section_title
;
 Halogen Bonding in Host--Guest Compounds: Structures and Kinetics of
 Enclathration and Desolvation
;
_journal_issue 7
_journal_name_full 'Crystal Growth &amp; Design'
_journal_page_first 3271
_journal_paper_doi 10.1021/acs.cgd.5b00402
_journal_volume 15
_journal_year 2015
_chemical_formula_moiety 'C2 H4 Cl4 C26 H16 I4'
_chemical_formula_sum 'C28 H20 Cl4 I4'
_chemical_formula_weight 1005.84
_chemical_name_systematic
;
 Bis dichloromethane tetrakis-(4-iodophenyl)ethylene
;
_space_group_crystal_system orthorhombic
_space_group_IT_number 19
_space_group_name_Hall 'P 2ac 2ab'
_space_group_name_H-M_alt 'P 21 21 21'
_symmetry_space_group_name_Hall 'P 2ac 2ab'
_symmetry_space_group_name_H-M 'P 21 21 21'
_atom_sites_solution_hydrogens geom
_audit_creation_method SHELXL-2012
_cell_angle_alpha 90
_cell_angle_beta 90
_cell_angle_gamma 90
_cell_formula_units_Z 4
_cell_length_a 9.6916(19)
_cell_length_b 15.450(3)
_cell_length_c 22.047(4)
_cell_measurement_reflns_used 141283
_cell_measurement_temperature 173(2)
_cell_measurement_theta_max 27.478
_cell_measurement_theta_min 1.609
_cell_volume 3301.2(11)
_computing_cell_refinement 'DENZO-SMN (Otwinowski & Minor, 1997)'
_computing_data_collection 'COLLECT (2000)'
_computing_data_reduction 'DENZO-SMN (Otwinowski & Minor, 1997)'
_computing_molecular_graphics 'X-seed (Barbour, 1999)'
_computing_publication_material 'SHELXL-2012 (Sheldrick, 2012)'
_computing_structure_refinement 'SHELXL-2012 (Sheldrick, 2012)'
_computing_structure_solution 'SHELXS-2012 (Sheldrick, 2012)'
_diffrn_ambient_temperature 173(2)
_diffrn_measured_fraction_theta_full 1.000
_diffrn_measured_fraction_theta_max 1.000
_diffrn_measurement_device_type 'Nonius KappaCCD'
_diffrn_measurement_method '1\% \f scans and \w scans'
_diffrn_radiation_type MoK\a
_diffrn_radiation_wavelength 0.71073
_diffrn_reflns_av_R_equivalents 0.0577
_diffrn_reflns_av_unetI/netI 0.0284
_diffrn_reflns_laue_measured_fraction_full 1.000
_diffrn_reflns_laue_measured_fraction_max 1.000
_diffrn_reflns_limit_h_max 12
_diffrn_reflns_limit_h_min -12
_diffrn_reflns_limit_k_max 20
_diffrn_reflns_limit_k_min -20
_diffrn_reflns_limit_l_max 28
_diffrn_reflns_limit_l_min -28
_diffrn_reflns_number 141283
_diffrn_reflns_point_group_measured_fraction_full 1.000
_diffrn_reflns_point_group_measured_fraction_max 1.000
_diffrn_reflns_theta_full 25.242
_diffrn_reflns_theta_max 27.478
_diffrn_reflns_theta_min 1.609
_diffrn_source 'fine-focus sealed tube'
_exptl_absorpt_coefficient_mu 4.116
_exptl_absorpt_correction_T_max 0.781
_exptl_absorpt_correction_T_min 0.534
_exptl_absorpt_correction_type multi-scan
_exptl_absorpt_process_details '(SADABS; Sheldrick, 1996)'
_exptl_crystal_colour colourless
_exptl_crystal_density_diffrn 2.024
_exptl_crystal_density_meas ?
_exptl_crystal_density_method 'not measured'
_exptl_crystal_description needles
_exptl_crystal_F_000 1872
_exptl_crystal_size_max 0.150
_exptl_crystal_size_mid 0.140
_exptl_crystal_size_min 0.060
_refine_diff_density_max 1.312
_refine_diff_density_min -1.709
_refine_diff_density_rms 0.402
_refine_ls_abs_structure_details
;
 Flack x determined using 2274 quotients [(I+)-(I-)]/[(I+)+(I-)]
 (Parsons and Flack (2004), Acta Cryst. A60, s61).
;
_refine_ls_abs_structure_Flack 0.002(8)
_refine_ls_extinction_method none
_refine_ls_goodness_of_fit_ref 1.146
_refine_ls_hydrogen_treatment constr
_refine_ls_matrix_type full
_refine_ls_number_parameters 321
_refine_ls_number_reflns 7557
_refine_ls_number_restraints 0
_refine_ls_restrained_S_all 1.146
_refine_ls_R_factor_all 0.0784
_refine_ls_R_factor_gt 0.0499
_refine_ls_shift/su_max 0.001
_refine_ls_shift/su_mean 0.000
_refine_ls_structure_factor_coef Fsqd
_refine_ls_weighting_details
;
 w=1/[\s^2^(Fo^2^)+(0.1325P)^2^+1.2137P]
 where P=(Fo^2^+2Fc^2^)/3
;
_refine_ls_weighting_scheme calc
_refine_ls_wR_factor_gt 0.1441
_refine_ls_wR_factor_ref 0.2018
_reflns_Friedel_coverage 0.786
_reflns_friedel_fraction_full 1.000
_reflns_friedel_fraction_max 1.000
_reflns_number_gt 5965
_reflns_number_total 7557
_reflns_threshold_expression 'I > 2\s(I)'
_cod_data_source_file cg5b00402_si_006.cif
_cod_data_source_block C:\Users\User\Desktop\TODICH~1\sad
_cod_depositor_comments
;
The following automatic conversions were performed:

'_exptl_absorpt_correction_type' value 'Multi-scan' changed to
'multi-scan' according to
/usr/data/users/saulius/crontab/automatic-downloads/rss-feeds/ACS/lib/dictionaries/cif_core.dic
dictionary named 'cif_core.dic' version 2.4.2 from 2011-04-26.

'_exptl_crystal_density_meas' value 'none' was changed to '?' - the
value is perceived as not measured.

Automatic conversion script
Id: cif_fix_values 3271 2015-04-21 07:52:19Z andrius 

 Adding full bibliography for 4513177--4513185.cif.
;
_cod_database_code 4513185
_shelx_space_group_comment
;
The symmetry employed for this shelxl refinement is uniquely defined
by the following loop, which should always be used as a source of
symmetry information in preference to the above space-group names.
They are only intended as comments.
;
_shelxl_version_number 2012-9

loop_
_space_group_symop_operation_xyz
'x, y, z'
'-x+1/2, -y, z+1/2'
'x+1/2, -y+1/2, -z'
'-x, y+1/2, -z+1/2'

loop_
_atom_site_label
_atom_site_type_symbol
_atom_site_fract_x
_atom_site_fract_y
_atom_site_fract_z
_atom_site_U_iso_or_equiv
_atom_site_adp_type
_atom_site_occupancy
_atom_site_site_symmetry_order
_atom_site_calc_flag
_atom_site_refinement_flags_posn
_atom_site_refinement_flags_adp
I44 I 0.27882(12) 0.05494(7) 0.86453(5) 0.0586(3) Uani 1 1 d . .
I34 I 0.16650(12) 0.21011(7) 1.33157(4) 0.0567(3) Uani 1 1 d . .
I24 I 0.27699(13) 0.75352(7) 1.23401(6) 0.0662(4) Uani 1 1 d . .
I14 I 0.54469(15) 0.53266(8) 0.78829(5) 0.0688(4) Uani 1 1 d . .
C1 C 0.3361(13) 0.4336(8) 1.0529(6) 0.040(3) Uani 1 1 d . .
C41 C 0.2953(13) 0.2831(8) 1.0180(6) 0.039(3) Uani 1 1 d . .
C43 C 0.2231(16) 0.2326(10) 0.9196(6) 0.047(3) Uani 1 1 d . .
H43 H 0.1776 0.2430 0.8821 0.056 Uiso 1 1 calc R U
C31 C 0.2709(15) 0.3215(8) 1.1296(6) 0.040(3) Uani 1 1 d . .
C21 C 0.3259(15) 0.5070(9) 1.0981(6) 0.044(3) Uani 1 1 d . .
C44 C 0.2870(17) 0.1532(9) 0.9307(6) 0.049(3) Uani 1 1 d . .
C12 C 0.5034(14) 0.4173(9) 0.9665(7) 0.045(3) Uani 1 1 d . .
H12 H 0.5496 0.3736 0.9890 0.054 Uiso 1 1 calc R U
C42 C 0.2270(16) 0.2960(9) 0.9640(6) 0.047(3) Uani 1 1 d . .
H42 H 0.1817 0.3496 0.9570 0.056 Uiso 1 1 calc R U
C11 C 0.3913(15) 0.4578(8) 0.9920(6) 0.045(3) Uani 1 1 d . .
C2 C 0.3024(13) 0.3505(7) 1.0665(6) 0.037(3) Uani 1 1 d . .
C25 C 0.1939(15) 0.5859(9) 1.1718(9) 0.056(4) Uani 1 1 d . .
H25 H 0.1120 0.5928 1.1950 0.067 Uiso 1 1 calc R U
C33 C 0.1153(16) 0.2430(9) 1.1976(6) 0.047(3) Uani 1 1 d . .
H33 H 0.0324 0.2119 1.2051 0.056 Uiso 1 1 calc R U
C34 C 0.2083(15) 0.2590(9) 1.2436(6) 0.045(3) Uani 1 1 d . .
C13 C 0.5509(16) 0.4378(9) 0.9097(6) 0.046(3) Uani 1 1 d . .
H13 H 0.6300 0.4100 0.8934 0.056 Uiso 1 1 calc R U
C35 C 0.3285(16) 0.3052(10) 1.2360(6) 0.050(3) Uani 1 1 d . .
H35 H 0.3895 0.3157 1.2689 0.061 Uiso 1 1 calc R U
C45 C 0.3556(15) 0.1370(9) 0.9847(6) 0.045(3) Uani 1 1 d . .
H45 H 0.4008 0.0833 0.9916 0.054 Uiso 1 1 calc R U
C26 C 0.2105(15) 0.5150(10) 1.1331(7) 0.052(3) Uani 1 1 d . .
H26 H 0.1407 0.4720 1.1312 0.063 Uiso 1 1 calc R U
C32 C 0.1468(14) 0.2737(9) 1.1401(6) 0.044(3) Uani 1 1 d . .
H32 H 0.0853 0.2629 1.1074 0.053 Uiso 1 1 calc R U
Cl7 Cl 0.5192(13) 0.4489(8) 1.3778(5) 0.162(4) Uani 1 1 d . .
C46 C 0.3562(14) 0.2009(8) 1.0278(7) 0.045(3) Uani 1 1 d . .
H46 H 0.3991 0.1896 1.0657 0.055 Uiso 1 1 calc R U
C22 C 0.4241(14) 0.5689(9) 1.1012(7) 0.048(3) Uani 1 1 d . .
H22 H 0.5014 0.5648 1.0749 0.057 Uiso 1 1 calc R U
C36 C 0.3577(15) 0.3368(9) 1.1759(7) 0.048(3) Uani 1 1 d . .
H36 H 0.4397 0.3691 1.1689 0.057 Uiso 1 1 calc R U
C24 C 0.2980(16) 0.6449(9) 1.1755(7) 0.049(3) Uani 1 1 d . .
C23 C 0.4172(16) 0.6359(11) 1.1400(8) 0.055(4) Uani 1 1 d . .
H23 H 0.4911 0.6760 1.1432 0.066 Uiso 1 1 calc R U
C16 C 0.3287(17) 0.5244(10) 0.9603(8) 0.057(4) Uani 1 1 d . .
H16 H 0.2579 0.5575 0.9791 0.069 Uiso 1 1 calc R U
C15 C 0.368(2) 0.5431(11) 0.9022(8) 0.067(5) Uani 1 1 d . .
H15 H 0.3186 0.5851 0.8793 0.080 Uiso 1 1 calc R U
C14 C 0.4807(17) 0.5000(8) 0.8769(6) 0.046(3) Uani 1 1 d . .
Cl4 Cl 0.5699(13) 0.6007(5) 1.3076(5) 0.152(4) Uani 1 1 d . .
C27 C 0.461(7) 0.487(2) 1.299(3) 0.31(5) Uani 1 1 d . .
H27A H 0.3601 0.4956 1.2958 0.372 Uiso 1 1 calc R U
H27B H 0.4949 0.4495 1.2657 0.372 Uiso 1 1 calc R U
Cl2 Cl 0.0830(13) 0.7243(7) 1.0197(5) 0.155(4) Uani 1 1 d . .
C28 C 0.201(4) 0.800(2) 1.0486(18) 0.141(12) Uiso 1 1 d . .
H28A H 0.2842 0.7690 1.0625 0.169 Uiso 1 1 calc R U
H28B H 0.1590 0.8282 1.0847 0.169 Uiso 1 1 calc R U
Cl1 Cl 0.2531(10) 0.8830(5) 0.9974(4) 0.128(3) Uani 1 1 d . .

loop_
_atom_site_aniso_label
_atom_site_aniso_U_11
_atom_site_aniso_U_22
_atom_site_aniso_U_33
_atom_site_aniso_U_23
_atom_site_aniso_U_13
_atom_site_aniso_U_12
I44 0.0648(6) 0.0612(6) 0.0498(5) -0.0176(4) 0.0104(5) -0.0076(5)
I34 0.0743(6) 0.0515(5) 0.0444(5) 0.0096(4) 0.0057(5) -0.0056(5)
I24 0.0647(6) 0.0605(6) 0.0734(8) -0.0256(5) 0.0096(5) 0.0034(5)
I14 0.0973(9) 0.0660(7) 0.0430(5) 0.0066(5) 0.0121(5) -0.0178(6)
C1 0.036(6) 0.041(6) 0.043(7) -0.012(5) 0.005(5) 0.004(5)
C41 0.039(6) 0.042(6) 0.036(6) -0.003(5) 0.006(5) 0.000(5)
C43 0.046(6) 0.063(8) 0.031(6) 0.000(6) 0.003(5) 0.000(7)
C31 0.051(7) 0.033(5) 0.037(6) 0.003(5) 0.002(6) 0.006(5)
C21 0.047(7) 0.048(7) 0.038(6) -0.003(5) 0.003(6) 0.006(6)
C44 0.056(8) 0.050(7) 0.042(7) -0.007(6) 0.003(6) -0.018(7)
C12 0.042(7) 0.045(7) 0.048(7) -0.002(6) 0.009(6) 0.001(5)
C42 0.052(7) 0.044(6) 0.044(7) 0.007(6) 0.000(6) 0.004(6)
C11 0.053(7) 0.038(6) 0.044(7) 0.007(5) 0.006(6) -0.001(6)
C2 0.043(7) 0.033(6) 0.035(6) 0.005(5) 0.009(5) -0.003(5)
C25 0.048(8) 0.043(7) 0.077(10) -0.005(7) 0.023(7) 0.004(6)
C33 0.055(8) 0.038(6) 0.048(8) -0.001(5) 0.008(6) 0.004(6)
C34 0.049(8) 0.046(7) 0.041(7) 0.001(5) 0.004(6) 0.000(6)
C13 0.055(8) 0.038(6) 0.046(7) -0.001(6) 0.017(6) 0.003(6)
C35 0.058(8) 0.057(8) 0.036(6) 0.008(6) 0.000(6) -0.003(7)
C45 0.052(8) 0.039(6) 0.044(7) -0.005(5) 0.004(6) 0.002(6)
C26 0.044(7) 0.048(7) 0.064(9) -0.004(7) 0.017(7) -0.004(6)
C32 0.043(7) 0.047(7) 0.042(7) 0.000(6) 0.004(6) -0.006(6)
Cl7 0.166(9) 0.166(8) 0.154(9) 0.056(7) 0.043(7) 0.029(8)
C46 0.046(7) 0.038(6) 0.053(8) 0.004(6) -0.001(6) -0.003(6)
C22 0.037(7) 0.053(8) 0.053(8) -0.004(6) 0.010(6) -0.008(6)
C36 0.046(7) 0.048(7) 0.050(8) 0.008(6) -0.003(6) -0.010(6)
C24 0.054(8) 0.046(7) 0.046(7) -0.003(6) 0.008(6) 0.008(6)
C23 0.042(7) 0.057(8) 0.066(9) -0.007(8) 0.012(7) -0.011(6)
C16 0.060(8) 0.054(8) 0.058(8) 0.011(7) 0.021(7) 0.016(7)
C15 0.103(14) 0.049(8) 0.047(8) 0.012(7) 0.015(9) 0.010(9)
C14 0.068(9) 0.031(6) 0.040(7) 0.000(5) 0.006(6) -0.001(6)
Cl4 0.182(9) 0.088(4) 0.185(10) 0.017(5) -0.073(8) -0.023(5)
C27 0.41(10) 0.10(3) 0.41(11) 0.14(5) 0.14(9) 0.06(5)
Cl2 0.170(9) 0.133(7) 0.163(9) -0.015(7) 0.017(8) 0.009(7)
Cl1 0.150(7) 0.112(5) 0.121(6) 0.005(4) -0.048(5) 0.017(5)

loop_
_atom_type_symbol
_atom_type_description
_atom_type_scat_dispersion_real
_atom_type_scat_dispersion_imag
_atom_type_scat_source
C C 0.0033 0.0016 'International Tables Vol C Tables 4.2.6.8 and 6.1.1.4'
H H 0.0000 0.0000 'International Tables Vol C Tables 4.2.6.8 and 6.1.1.4'
I I -0.4742 1.8119 'International Tables Vol C Tables 4.2.6.8 and 6.1.1.4'
Cl Cl 0.1484 0.1585 'International Tables Vol C Tables 4.2.6.8 and 6.1.1.4'

loop_
_geom_angle_atom_site_label_1
_geom_angle_atom_site_label_2
_geom_angle_atom_site_label_3
_geom_angle
C2 C1 C11 121.4(11)
C2 C1 C21 123.2(12)
C11 C1 C21 115.3(11)
C42 C41 C46 117.6(12)
C42 C41 C2 122.6(12)
C46 C41 C2 119.7(11)
C42 C43 C44 119.1(13)
C36 C31 C32 119.6(12)
C36 C31 C2 121.8(13)
C32 C31 C2 118.5(12)
C22 C21 C26 119.0(13)
C22 C21 C1 121.2(12)
C26 C21 C1 119.6(13)
C45 C44 C43 121.4(13)
C45 C44 I44 118.9(11)
C43 C44 I44 119.7(11)
C13 C12 C11 122.3(14)
C41 C42 C43 121.4(13)
C12 C11 C16 118.6(14)
C12 C11 C1 122.6(13)
C16 C11 C1 118.8(13)
C1 C2 C31 122.5(11)
C1 C2 C41 120.9(11)
C31 C2 C41 116.6(10)
C24 C25 C26 118.4(13)
C34 C33 C32 117.8(14)
C35 C34 C33 123.8(13)
C35 C34 I34 117.3(10)
C33 C34 I34 118.9(10)
C12 C13 C14 118.3(13)
C34 C35 C36 117.1(13)
C46 C45 C44 118.0(13)
C21 C26 C25 120.7(14)
C33 C32 C31 120.6(13)
C45 C46 C41 122.5(13)
C23 C22 C21 122.9(13)
C31 C36 C35 121.1(13)
C25 C24 C23 120.7(13)
C25 C24 I24 119.6(10)
C23 C24 I24 119.7(11)
C22 C23 C24 118.2(13)
C15 C16 C11 120.6(15)
C16 C15 C14 119.4(16)
C13 C14 C15 120.5(13)
C13 C14 I14 120.4(11)
C15 C14 I14 119.1(10)
Cl7 C27 Cl4 92(3)
Cl2 C28 Cl1 116(2)

loop_
_geom_bond_atom_site_label_1
_geom_bond_atom_site_label_2
_geom_bond_distance
I44 C44 2.106(13)
I34 C34 2.120(13)
I24 C24 2.126(14)
I14 C14 2.111(13)
C1 C2 1.358(18)
C1 C11 1.493(19)
C1 C21 1.513(18)
C41 C42 1.377(19)
C41 C46 1.417(19)
C41 C2 1.495(17)
C43 C42 1.39(2)
C43 C44 1.40(2)
C31 C36 1.34(2)
C31 C32 1.43(2)
C31 C2 1.493(17)
C21 C22 1.35(2)
C21 C26 1.37(2)
C44 C45 1.39(2)
C12 C13 1.37(2)
C12 C11 1.37(2)
C11 C16 1.38(2)
C25 C24 1.36(2)
C25 C26 1.40(2)
C33 C34 1.38(2)
C33 C32 1.39(2)
C34 C35 1.38(2)
C13 C14 1.38(2)
C35 C36 1.440(19)
C45 C46 1.370(19)
Cl7 C27 1.92(6)
C22 C23 1.34(2)
C24 C23 1.40(2)
C16 C15 1.37(2)
C15 C14 1.40(2)
Cl4 C27 2.06(6)
Cl2 C28 1.76(4)
C28 Cl1 1.78(4)
